data_2233846
loop_
_publ_author_name
'Akhtar, Tasleem'
'Siddiqui, Waseeq Ahmad'
'Ashraf, Adnan'
'Tahir, M. Nawaz'

_publ_section_title
;
 2,2'-(4-Methyl-4<i>H</i>-1,2,4-triazole-3,5-diyl)dibenzenesulfonamide
;
_journal_coeditor_code HB6629
_journal_issue 3
_journal_name_full 'Acta Crystallographica Section E'
_journal_page_first o754
_journal_paper_doi 10.1107/S1600536812006113
_journal_volume 68
_journal_year 2012
_chemical_formula_iupac 'C15 H15 N5 O4 S2'
_chemical_formula_moiety 'C15 H15 N5 O4 S2'
_chemical_formula_sum 'C15 H15 N5 O4 S2'
_chemical_formula_weight 393.44
_chemical_name_systematic
;
2,2'-(4-Methyl-4<i>H</i>-1,2,4-triazole-3,5-diyl)dibenzenesulfonamide
;
_space_group_IT_number 14
_symmetry_cell_setting monoclinic
_symmetry_space_group_name_Hall '-P 2yn'
_symmetry_space_group_name_H-M 'P 1 21/n 1'
_atom_sites_solution_hydrogens geom
_atom_sites_solution_primary direct
_atom_sites_solution_secondary difmap
_audit_creation_method SHELXL-97
_cell_angle_alpha 90
_cell_angle_beta 102.243(2)
_cell_angle_gamma 90
_cell_formula_units_Z 4
_cell_length_a 13.4190(6)
_cell_length_b 6.9043(2)
_cell_length_c 19.0498(9)
_cell_measurement_reflns_used 2526
_cell_measurement_temperature 296(2)
_cell_measurement_theta_max 27.88
_cell_measurement_theta_min 2.08
_cell_volume 1724.80(12)
_computing_cell_refinement 'SAINT (Bruker, 2009)'
_computing_data_collection 'APEX2 (Bruker, 2009)'
_computing_data_reduction 'SAINT (Bruker, 2009)'
_computing_molecular_graphics 'ORTEP-3 for Windows (Farrugia, 1997) and PLATON (Spek, 2009)'
_computing_publication_material 'WinGX (Farrugia, 1999) and PLATON (Spek, 2009)'
_computing_structure_refinement 'SHELXL97 (Sheldrick, 2008)'
_computing_structure_solution 'SHELXS97 (Sheldrick, 2008)'
_diffrn_ambient_temperature 296(2)
_diffrn_detector_area_resol_mean 7.60
_diffrn_measured_fraction_theta_full 0.986
_diffrn_measured_fraction_theta_max 0.986
_diffrn_measurement_device_type 'Bruker Kappa APEXII CCD'
_diffrn_measurement_method \w
_diffrn_radiation_monochromator graphite
_diffrn_radiation_source 'fine-focus sealed tube'
_diffrn_radiation_type MoK\a
_diffrn_radiation_wavelength 0.71073
_diffrn_reflns_av_R_equivalents 0.0599
_diffrn_reflns_av_sigmaI/netI 0.0733
_diffrn_reflns_limit_h_max 17
_diffrn_reflns_limit_h_min -17
_diffrn_reflns_limit_k_max 9
_diffrn_reflns_limit_k_min -5
_diffrn_reflns_limit_l_max 25
_diffrn_reflns_limit_l_min -24
_diffrn_reflns_number 15158
_diffrn_reflns_theta_full 27.88
_diffrn_reflns_theta_max 27.88
_diffrn_reflns_theta_min 2.08
_diffrn_standards_number 0
_exptl_absorpt_coefficient_mu 0.342
_exptl_absorpt_correction_T_max 0.938
_exptl_absorpt_correction_T_min 0.915
_exptl_absorpt_correction_type multi-scan
_exptl_absorpt_process_details '(SADABS; Bruker, 2005)'
_exptl_crystal_colour colourless
_exptl_crystal_density_diffrn 1.515
_exptl_crystal_density_method 'not measured'
_exptl_crystal_description prism
_exptl_crystal_F_000 816
_exptl_crystal_size_max 0.35
_exptl_crystal_size_mid 0.25
_exptl_crystal_size_min 0.22
_refine_diff_density_max 0.625
_refine_diff_density_min -0.660
_refine_ls_goodness_of_fit_ref 1.031
_refine_ls_hydrogen_treatment mixed
_refine_ls_matrix_type full
_refine_ls_number_parameters 239
_refine_ls_number_reflns 4055
_refine_ls_number_restraints 0
_refine_ls_restrained_S_all 1.031
_refine_ls_R_factor_all 0.1043
_refine_ls_R_factor_gt 0.0590
_refine_ls_shift/su_max 0.000
_refine_ls_shift/su_mean 0.000
_refine_ls_structure_factor_coef Fsqd
_refine_ls_weighting_details 'calc w=1/[\s^2^(Fo^2^)+(0.0762P)^2^] where P=(Fo^2^+2Fc^2^)/3'
_refine_ls_weighting_scheme calc
_refine_ls_wR_factor_gt 0.1370
_refine_ls_wR_factor_ref 0.1582
_reflns_number_gt 2526
_reflns_number_total 4055
_reflns_threshold_expression I>2\s(I)
_cod_data_source_file hb6629.cif
_cod_data_source_block I
_cod_original_sg_symbol_H-M 'P 21/n'
_cod_database_code 2233846
_cod_database_fobs_code 2233846

loop_
_symmetry_equiv_pos_site_id
_symmetry_equiv_pos_as_xyz
1 x,y,z
2 1/2-x,1/2+y,1/2-z
3 -x,-y,-z
4 1/2+x,1/2-y,1/2+z

loop_
_atom_site_aniso_label
_atom_site_aniso_U_11
_atom_site_aniso_U_22
_atom_site_aniso_U_33
_atom_site_aniso_U_12
_atom_site_aniso_U_13
_atom_site_aniso_U_23
S1 0.0307(4) 0.0274(4) 0.0364(5) 0.0039(3) 0.0074(3) -0.0018(3)
S2 0.0423(5) 0.0348(5) 0.0332(5) -0.0007(3) 0.0148(4) -0.0013(3)
O1 0.0263(11) 0.0412(13) 0.0614(16) 0.0034(10) 0.0036(11) -0.0089(12)
O2 0.0642(16) 0.0277(12) 0.0519(16) 0.0059(11) 0.0186(13) 0.0070(11)
O3 0.0603(15) 0.0357(13) 0.0417(14) 0.0005(11) 0.0209(12) 0.0067(11)
O4 0.0629(16) 0.0508(15) 0.0467(15) 0.0013(12) 0.0293(12) -0.0079(12)
N1 0.0323(15) 0.0407(17) 0.0381(17) -0.0015(12) 0.0128(12) -0.0058(13)
N2 0.0264(12) 0.0258(13) 0.0283(14) 0.0021(10) 0.0076(10) -0.0016(11)
N3 0.0288(13) 0.0396(16) 0.0343(15) 0.0012(12) 0.0084(11) 0.0036(12)
N4 0.0281(13) 0.0381(15) 0.0329(15) 0.0027(11) 0.0089(11) 0.0039(12)
N5 0.0444(17) 0.050(2) 0.0328(17) -0.0027(15) 0.0087(13) -0.0014(14)
C1 0.0262(15) 0.0314(17) 0.0273(16) 0.0010(13) 0.0038(12) -0.0009(13)
C2 0.0411(18) 0.0367(19) 0.0317(18) -0.0037(15) 0.0053(14) 0.0017(15)
C3 0.0415(19) 0.051(2) 0.0340(19) -0.0078(16) 0.0171(15) -0.0034(17)
C4 0.043(2) 0.049(2) 0.047(2) 0.0085(17) 0.0205(16) -0.0061(18)
C5 0.0394(18) 0.0351(19) 0.043(2) 0.0096(14) 0.0170(15) 0.0021(15)
C6 0.0262(15) 0.0291(17) 0.0326(17) -0.0019(13) 0.0069(13) -0.0053(14)
C7 0.0262(15) 0.0273(16) 0.0332(17) 0.0045(12) 0.0080(13) -0.0027(13)
C8 0.0303(15) 0.0260(16) 0.0302(17) 0.0036(12) 0.0077(13) -0.0024(13)
C9 0.0180(13) 0.0237(15) 0.0206(14) -0.0009(11) -0.0002(11) -0.0030(12)
C10 0.0279(15) 0.0306(17) 0.0346(18) 0.0041(13) 0.0092(13) 0.0040(14)
C11 0.0305(16) 0.0385(19) 0.0300(17) 0.0013(13) 0.0065(13) 0.0054(14)
C12 0.0427(19) 0.057(2) 0.0361(19) -0.0083(17) 0.0182(15) 0.0004(17)
C13 0.040(2) 0.062(3) 0.055(2) -0.0150(18) 0.0174(18) 0.010(2)
C14 0.040(2) 0.043(2) 0.060(3) -0.0113(16) 0.0085(18) 0.0022(19)
C15 0.0381(18) 0.0349(19) 0.048(2) -0.0011(15) 0.0111(16) -0.0046(16)

loop_
_atom_site_type_symbol
_atom_site_label
_atom_site_fract_x
_atom_site_fract_y
_atom_site_fract_z
_atom_site_U_iso_or_equiv
_atom_site_thermal_displace_type
_atom_site_occupancy
_atom_site_disorder_group
S S1 0.05268(6) 1.38253(11) 0.12266(4) 0.0315(3) Uani 1.000 -16
S S2 -0.01231(6) 1.09870(12) 0.38488(4) 0.0358(3) Uani 1.000 -16
O O1 -0.04824(15) 1.3040(3) 0.11187(13) 0.0438(8) Uani 1.000 -16
O O2 0.06566(19) 1.5630(3) 0.08924(13) 0.0470(9) Uani 1.000 -16
O O3 0.00582(18) 1.2207(3) 0.32800(12) 0.0444(8) Uani 1.000 -16
O O4 -0.06624(19) 1.1753(4) 0.43601(13) 0.0509(9) Uani 1.000 -16
N N1 0.0933(2) 1.4069(4) 0.20696(16) 0.0362(9) Uani 1.000 -16
N N2 0.03107(18) 0.9092(3) 0.18915(13) 0.0266(8) Uani 1.000 -16
N N3 0.12821(19) 0.8730(4) 0.29572(14) 0.0340(8) Uani 1.000 -16
N N4 0.18700(19) 0.9443(4) 0.25015(14) 0.0327(8) Uani 1.000 -16
N N5 0.0966(2) 1.0255(5) 0.42979(16) 0.0423(10) Uani 1.000 -16
C C1 0.1333(2) 1.2155(4) 0.08967(16) 0.0286(9) Uani 1.000 -16
C C2 0.1717(2) 1.2741(5) 0.03096(17) 0.0369(11) Uani 1.000 -16
C C3 0.2396(3) 1.1553(5) 0.00495(18) 0.0408(11) Uani 1.000 -16
C C4 0.2696(3) 0.9836(5) 0.03807(19) 0.0447(12) Uani 1.000 -16
C C5 0.2307(2) 0.9214(5) 0.09593(18) 0.0379(11) Uani 1.000 -16
C C6 0.1620(2) 1.0357(4) 0.12269(16) 0.0292(9) Uani 1.000 -16
C C7 0.1277(2) 0.9661(4) 0.18635(16) 0.0287(9) Uani 1.000 -16
C C8 0.0343(2) 0.8550(4) 0.25834(16) 0.0286(9) Uani 1.000 -16
C C9 -0.05428(11) 0.8905(4) 0.13235(8) 0.0214(8) Uani 1.000 -16
C C10 -0.05358(11) 0.7942(3) 0.28739(8) 0.0307(10) Uani 1.000 -16
C C11 -0.08105(11) 0.8909(3) 0.34553(8) 0.0330(10) Uani 1.000 -16
C C12 -0.16186(11) 0.8275(3) 0.37385(8) 0.0438(11) Uani 1.000 -16
C C13 -0.2172(3) 0.6684(6) 0.3451(2) 0.0513(14) Uani 1.000 -16
C C14 -0.1922(3) 0.5723(5) 0.2878(2) 0.0480(14) Uani 1.000 -16
C C15 -0.1123(3) 0.6349(5) 0.25875(19) 0.0400(11) Uani 1.000 -16
H H1A 0.063(3) 1.330(5) 0.2279(18) 0.0435 Uiso 1.000 -16
H H1B 0.164(3) 1.434(5) 0.2203(18) 0.0435 Uiso 1.000 -16
H H2 0.15207 1.39242 0.00900 0.0442 Uiso 1.000 -16
H H3 0.26444 1.19303 -0.03496 0.0490 Uiso 1.000 -16
H H4 0.31685 0.90708 0.02156 0.0538 Uiso 1.000 -16
H H5 0.25064 0.80228 0.11706 0.0454 Uiso 1.000 -16
H H5A 0.085(3) 0.941(5) 0.466(2) 0.0509 Uiso 1.000 -16
H H5B 0.128(3) 0.971(6) 0.402(2) 0.0509 Uiso 1.000 -16
H H9A -0.11300 0.85753 0.15121 0.0321 Uiso 1.000 -16
H H9B -0.04191 0.79024 0.10032 0.0321 Uiso 1.000 -16
H H9C -0.06624 1.01082 0.10672 0.0321 Uiso 1.000 -16
H H12 -0.17881 0.89259 0.41243 0.0524 Uiso 1.000 -16
H H13 -0.27155 0.62553 0.36427 0.0613 Uiso 1.000 -16
H H14 -0.22961 0.46418 0.26857 0.0577 Uiso 1.000 -16
H H15 -0.09730 0.57006 0.21947 0.0480 Uiso 1.000 -16

loop_
_atom_type_symbol
_atom_type_description
_atom_type_scat_dispersion_real
_atom_type_scat_dispersion_imag
_atom_type_scat_source
C C 0.0033 0.0016 'International Tables Vol C Tables 4.2.6.8 and 6.1.1.4'
H H 0.0000 0.0000 'International Tables Vol C Tables 4.2.6.8 and 6.1.1.4'
N N 0.0061 0.0033 'International Tables Vol C Tables 4.2.6.8 and 6.1.1.4'
O O 0.0106 0.0060 'International Tables Vol C Tables 4.2.6.8 and 6.1.1.4'
S S 0.1246 0.1234 'International Tables Vol C Tables 4.2.6.8 and 6.1.1.4'

loop_
_geom_angle_atom_site_label_1
_geom_angle_atom_site_label_2
_geom_angle_atom_site_label_3
_geom_angle
_geom_angle_publ_flag
O1 S1 O2 117.89(15) no
O1 S1 N1 107.21(15) no
O1 S1 C1 109.28(13) no
O2 S1 N1 108.05(15) no
O2 S1 C1 105.47(14) no
N1 S1 C1 108.68(14) no
O3 S2 O4 119.23(15) no
O3 S2 N5 107.80(15) no
O3 S2 C11 108.10(11) no
O4 S2 N5 106.69(15) no
O4 S2 C11 106.99(13) no
N5 S2 C11 107.53(14) no
C7 N2 C8 106.3(2) no
C7 N2 C9 128.4(2) no
C8 N2 C9 125.0(2) no
N4 N3 C8 107.6(2) no
N3 N4 C7 107.9(2) no
H1A N1 H1B 125(3) no
S1 N1 H1A 109(2) no
S1 N1 H1B 114(2) no
H5A N5 H5B 112(4) no
S2 N5 H5B 109(3) no
S2 N5 H5A 108(3) no
C2 C1 C6 120.3(3) no
S1 C1 C2 116.9(2) no
S1 C1 C6 122.8(2) no
C1 C2 C3 119.9(3) no
C2 C3 C4 119.9(3) no
C3 C4 C5 121.0(3) no
C4 C5 C6 120.5(3) no
C5 C6 C7 117.8(3) no
C1 C6 C5 118.5(3) no
C1 C6 C7 123.7(3) no
N2 C7 N4 109.0(3) no
N4 C7 C6 124.6(3) no
N2 C7 C6 126.4(3) no
N2 C8 N3 109.2(2) no
N3 C8 C10 125.3(3) no
N2 C8 C10 125.5(2) no
C11 C10 C15 117.5(2) no
C8 C10 C15 120.7(2) no
C8 C10 C11 121.80(19) no
C10 C11 C12 121.03(17) no
S2 C11 C10 120.94(13) no
S2 C11 C12 118.04(13) no
C11 C12 C13 120.1(2) no
C12 C13 C14 119.9(3) no
C13 C14 C15 120.6(3) no
C10 C15 C14 120.9(3) no
C1 C2 H2 120.00 no
C3 C2 H2 120.00 no
C2 C3 H3 120.00 no
C4 C3 H3 120.00 no
C3 C4 H4 120.00 no
C5 C4 H4 119.00 no
C4 C5 H5 120.00 no
C6 C5 H5 120.00 no
N2 C9 H9A 109.00 no
N2 C9 H9B 109.00 no
N2 C9 H9C 109.00 no
H9A C9 H9B 109.00 no
H9A C9 H9C 109.00 no
H9B C9 H9C 109.00 no
C11 C12 H12 120.00 no
C13 C12 H12 120.00 no
C12 C13 H13 120.00 no
C14 C13 H13 120.00 no
C13 C14 H14 120.00 no
C15 C14 H14 120.00 no
C10 C15 H15 120.00 no
C14 C15 H15 119.00 no

loop_
_geom_bond_atom_site_label_1
_geom_bond_atom_site_label_2
_geom_bond_distance
_geom_bond_publ_flag
S1 O1 1.433(2) no
S1 O2 1.427(2) no
S1 N1 1.592(3) no
S1 C1 1.784(3) no
S2 O3 1.433(2) no
S2 O4 1.432(3) no
S2 N5 1.610(3) no
S2 C11 1.783(2) no
N2 C7 1.367(4) no
N2 C8 1.362(4) no
N2 C9 1.405(3) no
N3 N4 1.382(4) no
N3 C8 1.315(4) no
N4 C7 1.313(4) no
N1 H1B 0.95(4) no
N1 H1A 0.82(4) no
N5 H5B 0.83(4) no
N5 H5A 0.94(4) no
C1 C6 1.408(4) no
C1 C2 1.387(4) no
C2 C3 1.393(5) no
C3 C4 1.363(5) no
C4 C5 1.384(5) no
C5 C6 1.390(4) no
C6 C7 1.466(4) no
C8 C10 1.466(3) no
C10 C11 1.408(2) no
C10 C15 1.395(4) no
C11 C12 1.381(2) no
C12 C13 1.373(4) no
C13 C14 1.378(5) no
C14 C15 1.376(6) no
C2 H2 0.9300 no
C3 H3 0.9300 no
C4 H4 0.9300 no
C5 H5 0.9300 no
C9 H9A 0.9600 no
C9 H9B 0.9600 no
C9 H9C 0.9600 no
C12 H12 0.9300 no
C13 H13 0.9300 no
C14 H14 0.9300 no
C15 H15 0.9300 no

loop_
_geom_hbond_atom_site_label_D
_geom_hbond_atom_site_label_H
_geom_hbond_atom_site_label_A
_geom_hbond_site_symmetry_A
_geom_hbond_distance_DH
_geom_hbond_distance_HA
_geom_hbond_distance_DA
_geom_hbond_angle_DHA
_geom_hbond_publ_flag
N1 H1A O3 . 0.82(4) 2.33(4) 3.082(4) 153(3) yes
N1 H1B N4 2_555 0.95(4) 1.96(4) 2.899(4) 171(3) yes
N5 H5A O4 3_576 0.94(4) 2.10(4) 3.011(4) 164(3) yes
N5 H5B N3 . 0.83(4) 2.14(4) 2.876(4) 148(4) yes
C9 H9B O2 1_545 0.96 2.17 2.990(3) 142 yes
C14 H14 Cg3 2_445 0.93 2.68 3.583(4) 163 yes

loop_
_geom_torsion_atom_site_label_1
_geom_torsion_atom_site_label_2
_geom_torsion_atom_site_label_3
_geom_torsion_atom_site_label_4
_geom_torsion
_geom_torsion_publ_flag
O1 S1 C1 C2 114.3(2) no
O1 S1 C1 C6 -68.8(3) no
O2 S1 C1 C2 -13.3(3) no
O2 S1 C1 C6 163.6(2) no
N1 S1 C1 C2 -129.0(2) no
N1 S1 C1 C6 47.9(3) no
O3 S2 C11 C10 43.59(19) no
O3 S2 C11 C12 -136.53(16) no
O4 S2 C11 C10 173.16(17) no
O4 S2 C11 C12 -6.95(19) no
N5 S2 C11 C10 -72.55(19) no
N5 S2 C11 C12 107.34(18) no
C8 N2 C7 N4 1.1(3) no
C8 N2 C7 C6 179.6(3) no
C9 N2 C7 N4 -173.4(3) no
C9 N2 C7 C6 5.1(4) no
C7 N2 C8 N3 -1.4(3) no
C7 N2 C8 C10 176.2(2) no
C9 N2 C8 N3 173.3(2) no
C9 N2 C8 C10 -9.2(4) no
C8 N3 N4 C7 -0.5(3) no
N4 N3 C8 N2 1.2(3) no
N4 N3 C8 C10 -176.4(2) no
N3 N4 C7 N2 -0.4(3) no
N3 N4 C7 C6 -178.9(3) no
S1 C1 C2 C3 176.5(3) no
C6 C1 C2 C3 -0.6(5) no
S1 C1 C6 C5 -175.6(2) no
S1 C1 C6 C7 1.0(4) no
C2 C1 C6 C5 1.2(4) no
C2 C1 C6 C7 177.8(3) no
C1 C2 C3 C4 -1.2(5) no
C2 C3 C4 C5 2.4(6) no
C3 C4 C5 C6 -1.7(5) no
C4 C5 C6 C1 -0.1(5) no
C4 C5 C6 C7 -176.9(3) no
C1 C6 C7 N2 69.9(4) no
C1 C6 C7 N4 -111.8(3) no
C5 C6 C7 N2 -113.4(3) no
C5 C6 C7 N4 64.8(4) no
N2 C8 C10 C11 -121.9(3) no
N2 C8 C10 C15 59.2(4) no
N3 C8 C10 C11 55.4(4) no
N3 C8 C10 C15 -123.6(3) no
C8 C10 C11 S2 2.2(3) no
C8 C10 C11 C12 -177.68(19) no
C15 C10 C11 S2 -178.9(2) no
C15 C10 C11 C12 1.3(3) no
C8 C10 C15 C14 177.2(3) no
C11 C10 C15 C14 -1.7(4) no
S2 C11 C12 C13 179.8(2) no
C10 C11 C12 C13 -0.3(3) no
C11 C12 C13 C14 -0.2(5) no
C12 C13 C14 C15 -0.3(6) no
C13 C14 C15 C10 1.3(6) no

loop_
_cod_related_entry_id
_cod_related_entry_database
_cod_related_entry_code
1 ChemSpider 30657502
